data_7052171
loop_
_publ_author_name
'Fabrice Pointillart'
'Cyrille Train'
'Patrick Herson'
'J\'er\^ome Marrot'
'Michel Verdaguer'

_publ_section_title
;
 Verdazyl-based extended structures: synthesis, structures and magnetic
 properties of silver(i) one dimensional compounds
;
_journal_issue 6
_journal_name_full 'New Journal of Chemistry'
_journal_page_first 1001
_journal_paper_doi 10.1039/b701686g
_journal_volume 31
_journal_year 2007
_chemical_formula_sum 'C10 H15 Ag Cl N6 O6'
_chemical_formula_weight 458.60
_chemical_name_systematic
;
?
;
_space_group_IT_number 14
_symmetry_cell_setting monoclinic
_symmetry_space_group_name_Hall '-P 2yn'
_symmetry_space_group_name_H-M 'P 1 21/n 1'
_atom_sites_solution_hydrogens geom
_atom_sites_solution_primary direct
_atom_sites_solution_secondary difmap
_audit_creation_method SHELXL-97
_cell_angle_alpha 90.00
_cell_angle_beta 111.493(2)
_cell_angle_gamma 90.00
_cell_formula_units_Z 4
_cell_length_a 10.3656(4)
_cell_length_b 14.7041(6)
_cell_length_c 11.0971(4)
_cell_measurement_reflns_used 5202
_cell_measurement_temperature 100(2)
_cell_measurement_theta_max 33.04
_cell_measurement_theta_min 2.77
_cell_volume 1573.77(11)
_computing_cell_refinement 'Bruker APEX2'
_computing_data_collection 'Bruker APEX2'
_computing_data_reduction 'Bruker SAINT'
_computing_molecular_graphics 'Bruker SHELXTL'
_computing_publication_material 'Bruker SHELXTL'
_computing_structure_refinement 'SHELXL-97 (Sheldrick, 1997)'
_computing_structure_solution 'SHELXS-97 (Sheldrick, 1990)'
_diffrn_ambient_temperature 100(2)
_diffrn_detector_area_resol_mean 512x512
_diffrn_measured_fraction_theta_full 0.994
_diffrn_measured_fraction_theta_max 0.994
_diffrn_measurement_device_type 'CCD area detector'
_diffrn_measurement_method 'phi and omega scans'
_diffrn_radiation_monochromator graphite
_diffrn_radiation_source 'fine-focus sealed tube'
_diffrn_radiation_type MoK\a
_diffrn_radiation_wavelength 0.71073
_diffrn_reflns_av_R_equivalents 0.0369
_diffrn_reflns_av_sigmaI/netI 0.0436
_diffrn_reflns_limit_h_max 16
_diffrn_reflns_limit_h_min -16
_diffrn_reflns_limit_k_max 22
_diffrn_reflns_limit_k_min -24
_diffrn_reflns_limit_l_max 18
_diffrn_reflns_limit_l_min -16
_diffrn_reflns_number 38252
_diffrn_reflns_theta_full 35.48
_diffrn_reflns_theta_max 35.48
_diffrn_reflns_theta_min 2.41
_exptl_absorpt_coefficient_mu 1.493
_exptl_absorpt_correction_T_max 0.9707
_exptl_absorpt_correction_T_min 0.7158
_exptl_absorpt_correction_type multi-scan
_exptl_absorpt_process_details 'SADABS (Sheldrick, V2.10)'
_exptl_crystal_colour brown
_exptl_crystal_density_diffrn 1.936
_exptl_crystal_density_method 'not measured'
_exptl_crystal_description platelet
_exptl_crystal_F_000 916
_exptl_crystal_size_max 0.24
_exptl_crystal_size_mid 0.06
_exptl_crystal_size_min 0.02
_refine_diff_density_max 2.893
_refine_diff_density_min -1.396
_refine_diff_density_rms 0.149
_refine_ls_extinction_method none
_refine_ls_goodness_of_fit_ref 1.040
_refine_ls_hydrogen_treatment constr
_refine_ls_matrix_type full
_refine_ls_number_parameters 221
_refine_ls_number_reflns 7122
_refine_ls_number_restraints 0
_refine_ls_restrained_S_all 1.040
_refine_ls_R_factor_all 0.0902
_refine_ls_R_factor_gt 0.0523
_refine_ls_shift/su_max 0.001
_refine_ls_shift/su_mean 0.000
_refine_ls_structure_factor_coef Fsqd
_refine_ls_weighting_details 'calc w=1/[\s^2^(Fo^2^)+(0.0605P)^2^+4.7303P] where P=(Fo^2^+2Fc^2^)/3'
_refine_ls_weighting_scheme calc
_refine_ls_wR_factor_gt 0.1310
_refine_ls_wR_factor_ref 0.1469
_reflns_number_gt 4716
_reflns_number_total 7122
_reflns_threshold_expression >2sigma(I)
_cod_data_source_file b701686g.txt
_cod_data_source_block fp303sa
_cod_depositor_comments
;
The following automatic conversions were performed:
'_symmetry_cell_setting' value 'Monoclinic' changed to 'monoclinic'
according to '/home/saulius/struct/CIF-dictionaries/cif_core.dic'
dictionary named 'cif_core.dic' version 2.4.1 from 2010-06-29.

Automatic conversion script
Id: cif_fix_enum 1527 2010-12-29 10:47:43Z saulius 
;
_cod_original_sg_symbol_H-M P2(1)/n
_cod_database_code 7052171

loop_
_symmetry_equiv_pos_as_xyz
'x, y, z'
'-x+1/2, y+1/2, -z+1/2'
'-x, -y, -z'
'x-1/2, -y-1/2, z-1/2'

loop_
_atom_site_label
_atom_site_type_symbol
_atom_site_fract_x
_atom_site_fract_y
_atom_site_fract_z
_atom_site_U_iso_or_equiv
_atom_site_adp_type
_atom_site_occupancy
_atom_site_symmetry_multiplicity
_atom_site_calc_flag
_atom_site_refinement_flags
_atom_site_disorder_assembly
_atom_site_disorder_group
Ag Ag 0.65043(3) 0.227738(19) 0.48877(2) 0.02974(9) Uani 1 1 d . . .
N1 N 0.5532(2) 0.18323(17) 0.2789(2) 0.0176(4) Uani 1 1 d . . .
C2 C 0.6155(3) 0.1279(2) 0.2195(3) 0.0207(5) Uani 1 1 d . . .
C3 C 0.5544(3) 0.1111(2) 0.0880(3) 0.0220(6) Uani 1 1 d . . .
H3 H 0.5996 0.0743 0.0451 0.026 Uiso 1 1 calc R . .
C4 C 0.4253(3) 0.1492(2) 0.0201(3) 0.0196(5) Uani 1 1 d . . .
N5 N 0.3644(3) 0.20418(17) 0.0805(2) 0.0176(4) Uani 1 1 d . . .
C6 C 0.4327(3) 0.22007(18) 0.2061(3) 0.0155(5) Uani 1 1 d . . .
C7 C 0.3713(3) 0.28891(19) 0.2688(2) 0.0156(5) Uani 1 1 d . . .
N8 N 0.2532(2) 0.32756(18) 0.1942(2) 0.0188(4) Uani 1 1 d . . .
N9 N 0.2072(3) 0.39560(18) 0.2502(3) 0.0218(5) Uani 1 1 d . . .
C10 C 0.2739(3) 0.4232(2) 0.3770(3) 0.0217(5) Uani 1 1 d . . .
O10 O 0.2285(3) 0.48413(18) 0.4240(3) 0.0336(6) Uani 1 1 d . . .
N11 N 0.3937(3) 0.37589(18) 0.4447(2) 0.0207(5) Uani 1 1 d . . .
N12 N 0.4444(2) 0.30846(17) 0.3912(2) 0.0172(4) Uani 1 1 d . . .
C13 C 0.7517(4) 0.0882(3) 0.3027(4) 0.0326(7) Uani 1 1 d . . .
H13A H 0.8155 0.1373 0.3467 0.049 Uiso 1 1 calc R . .
H13B H 0.7907 0.0535 0.2487 0.049 Uiso 1 1 calc R . .
H13C H 0.7382 0.0479 0.3674 0.049 Uiso 1 1 calc R . .
C14 C 0.3507(4) 0.1344(2) -0.1209(3) 0.0301(7) Uani 1 1 d . . .
H14A H 0.2561 0.1137 -0.1365 0.045 Uiso 1 1 calc R . .
H14B H 0.3994 0.0882 -0.1517 0.045 Uiso 1 1 calc R . .
H14C H 0.3473 0.1915 -0.1674 0.045 Uiso 1 1 calc R . .
C15 C 0.0800(3) 0.4407(3) 0.1674(4) 0.0311(7) Uani 1 1 d . . .
H15A H 0.0929 0.4650 0.0904 0.047 Uiso 1 1 calc R . .
H15B H 0.0582 0.4906 0.2154 0.047 Uiso 1 1 calc R . .
H15C H 0.0036 0.3968 0.1411 0.047 Uiso 1 1 calc R . .
C16 C 0.4736(4) 0.3951(2) 0.5815(3) 0.0289(7) Uani 1 1 d . . .
H16A H 0.4606 0.3455 0.6350 0.043 Uiso 1 1 calc R . .
H16B H 0.4416 0.4523 0.6061 0.043 Uiso 1 1 calc R . .
H16C H 0.5722 0.4002 0.5948 0.043 Uiso 1 1 calc R . .
O1W O 0.9839(4) 0.0470(2) 0.6907(3) 0.0475(8) Uani 1 1 d . . .
Cl Cl 0.18443(9) 0.17178(6) 0.47789(10) 0.03418(19) Uani 1 1 d . . .
O2 O 0.2289(5) 0.0920(3) 0.4357(6) 0.102(2) Uani 1 1 d . . .
O3 O 0.1293(4) 0.2362(2) 0.3770(3) 0.0488(8) Uani 1 1 d . . .
O4 O 0.2985(4) 0.2111(3) 0.5811(3) 0.0497(8) Uani 1 1 d . . .
O5 O 0.0774(4) 0.1520(3) 0.5290(5) 0.0831(16) Uani 1 1 d . . .

loop_
_atom_site_aniso_label
_atom_site_aniso_U_11
_atom_site_aniso_U_22
_atom_site_aniso_U_33
_atom_site_aniso_U_23
_atom_site_aniso_U_13
_atom_site_aniso_U_12
Ag 0.02163(12) 0.03951(16) 0.01443(11) -0.00394(9) -0.00952(8) 0.00373(10)
N1 0.0129(9) 0.0217(11) 0.0137(10) -0.0021(8) -0.0006(8) 0.0001(8)
C2 0.0170(12) 0.0228(13) 0.0200(13) -0.0035(10) 0.0041(10) 0.0005(10)
C3 0.0248(14) 0.0233(13) 0.0196(13) -0.0034(10) 0.0102(11) 0.0001(11)
C4 0.0255(13) 0.0211(12) 0.0103(11) -0.0016(9) 0.0045(10) -0.0027(10)
N5 0.0174(10) 0.0235(11) 0.0082(9) -0.0006(8) 0.0003(8) -0.0019(9)
C6 0.0134(10) 0.0194(12) 0.0103(10) -0.0001(9) 0.0002(8) -0.0019(9)
C7 0.0126(10) 0.0230(12) 0.0078(10) -0.0006(8) -0.0002(8) 0.0014(9)
N8 0.0138(10) 0.0250(12) 0.0134(10) 0.0006(9) 0.0001(8) 0.0017(9)
N9 0.0173(11) 0.0260(12) 0.0203(11) 0.0025(9) 0.0047(9) 0.0049(9)
C10 0.0203(13) 0.0230(13) 0.0232(14) 0.0008(11) 0.0097(11) 0.0015(10)
O10 0.0363(14) 0.0323(13) 0.0344(14) -0.0044(11) 0.0155(11) 0.0047(11)
N11 0.0194(11) 0.0259(12) 0.0151(10) -0.0028(9) 0.0042(9) 0.0003(9)
N12 0.0162(10) 0.0218(11) 0.0103(9) -0.0026(8) 0.0009(8) 0.0006(8)
C13 0.0209(14) 0.0353(18) 0.0352(18) -0.0076(15) 0.0029(13) 0.0068(13)
C14 0.0426(19) 0.0315(16) 0.0106(12) -0.0034(11) 0.0031(12) 0.0017(14)
C15 0.0191(14) 0.0389(18) 0.0300(17) 0.0064(14) 0.0027(12) 0.0100(13)
C16 0.0342(17) 0.0321(16) 0.0155(13) -0.0089(12) 0.0033(12) -0.0019(13)
O1W 0.0495(19) 0.0467(17) 0.0392(16) -0.0052(13) 0.0080(14) 0.0171(15)
Cl 0.0241(4) 0.0304(4) 0.0401(5) 0.0071(3) 0.0024(3) -0.0017(3)
O2 0.068(3) 0.074(3) 0.134(5) -0.050(3) 0.001(3) 0.026(2)
O3 0.0460(18) 0.063(2) 0.0279(14) 0.0161(14) 0.0024(13) 0.0025(15)
O4 0.0398(17) 0.069(2) 0.0289(14) 0.0051(14) -0.0003(12) -0.0082(15)
O5 0.049(2) 0.085(3) 0.123(4) 0.052(3) 0.041(3) 0.002(2)

loop_
_atom_type_symbol
_atom_type_description
_atom_type_scat_dispersion_real
_atom_type_scat_dispersion_imag
_atom_type_scat_source
C C 0.0033 0.0016 'International Tables Vol C Tables 4.2.6.8 and 6.1.1.4'
H H 0.0000 0.0000 'International Tables Vol C Tables 4.2.6.8 and 6.1.1.4'
N N 0.0061 0.0033 'International Tables Vol C Tables 4.2.6.8 and 6.1.1.4'
O O 0.0106 0.0060 'International Tables Vol C Tables 4.2.6.8 and 6.1.1.4'
Cl Cl 0.1484 0.1585 'International Tables Vol C Tables 4.2.6.8 and 6.1.1.4'
Ag Ag -0.8971 1.1015 'International Tables Vol C Tables 4.2.6.8 and 6.1.1.4'

loop_
_geom_angle_atom_site_label_1
_geom_angle_atom_site_label_2
_geom_angle_atom_site_label_3
_geom_angle
_geom_angle_site_symmetry_1
_geom_angle_site_symmetry_3
_geom_angle_publ_flag
N1 Ag N8 142.32(9) . 4_666 ?
N1 Ag N5 124.94(9) . 4_666 ?
N8 Ag N5 72.06(9) 4_666 4_666 ?
N1 Ag N12 71.57(8) . . ?
N8 Ag N12 131.06(9) 4_666 . ?
N5 Ag N12 123.59(9) 4_666 . ?
C6 N1 C2 117.4(2) . . ?
C6 N1 Ag 118.09(19) . . ?
C2 N1 Ag 124.20(19) . . ?
N1 C2 C3 120.4(3) . . ?
N1 C2 C13 116.5(3) . . ?
C3 C2 C13 123.1(3) . . ?
C2 C3 C4 118.5(3) . . ?
C2 C3 H3 120.7 . . ?
C4 C3 H3 120.7 . . ?
N5 C4 C3 120.4(3) . . ?
N5 C4 C14 117.1(3) . . ?
C3 C4 C14 122.5(3) . . ?
C6 N5 C4 117.4(2) . . ?
C6 N5 Ag 116.26(19) . 4_565 ?
C4 N5 Ag 126.32(18) . 4_565 ?
N1 C6 N5 125.8(3) . . ?
N1 C6 C7 117.3(2) . . ?
N5 C6 C7 116.9(2) . . ?
N12 C7 N8 126.7(3) . . ?
N12 C7 C6 116.3(2) . . ?
N8 C7 C6 116.9(2) . . ?
C7 N8 N9 115.5(2) . . ?
C7 N8 Ag 117.11(19) . 4_565 ?
N9 N8 Ag 127.42(18) . 4_565 ?
N8 N9 C10 123.7(2) . . ?
N8 N9 C15 115.8(3) . . ?
C10 N9 C15 120.4(3) . . ?
O10 C10 N11 123.5(3) . . ?
O10 C10 N9 121.7(3) . . ?
N11 C10 N9 114.9(3) . . ?
N12 N11 C10 123.1(2) . . ?
N12 N11 C16 115.5(2) . . ?
C10 N11 C16 121.4(3) . . ?
C7 N12 N11 116.1(2) . . ?
C7 N12 Ag 116.65(18) . . ?
N11 N12 Ag 127.19(17) . . ?
C2 C13 H13A 109.5 . . ?
C2 C13 H13B 109.5 . . ?
H13A C13 H13B 109.5 . . ?
C2 C13 H13C 109.5 . . ?
H13A C13 H13C 109.5 . . ?
H13B C13 H13C 109.5 . . ?
C4 C14 H14A 109.5 . . ?
C4 C14 H14B 109.5 . . ?
H14A C14 H14B 109.5 . . ?
C4 C14 H14C 109.5 . . ?
H14A C14 H14C 109.5 . . ?
H14B C14 H14C 109.5 . . ?
N9 C15 H15A 109.5 . . ?
N9 C15 H15B 109.5 . . ?
H15A C15 H15B 109.5 . . ?
N9 C15 H15C 109.5 . . ?
H15A C15 H15C 109.5 . . ?
H15B C15 H15C 109.5 . . ?
N11 C16 H16A 109.5 . . ?
N11 C16 H16B 109.5 . . ?
H16A C16 H16B 109.5 . . ?
N11 C16 H16C 109.5 . . ?
H16A C16 H16C 109.5 . . ?
H16B C16 H16C 109.5 . . ?
O2 Cl O3 112.4(3) . . ?
O2 Cl O4 109.2(3) . . ?
O3 Cl O4 109.8(2) . . ?
O2 Cl O5 110.8(4) . . ?
O3 Cl O5 107.4(2) . . ?
O4 Cl O5 107.1(3) . . ?

loop_
_geom_bond_atom_site_label_1
_geom_bond_atom_site_label_2
_geom_bond_distance
_geom_bond_site_symmetry_2
_geom_bond_publ_flag
Ag N1 2.269(2) . ?
Ag N8 2.284(2) 4_666 ?
Ag N5 2.303(2) 4_666 ?
Ag N12 2.334(2) . ?
N1 C6 1.329(3) . ?
N1 C2 1.351(4) . ?
C2 C3 1.384(4) . ?
C2 C13 1.493(4) . ?
C3 C4 1.391(4) . ?
C3 H3 0.9500 . ?
C4 N5 1.345(4) . ?
C4 C14 1.486(4) . ?
N5 C6 1.332(3) . ?
N5 Ag 2.303(2) 4_565 ?
C6 C7 1.495(4) . ?
C7 N12 1.323(3) . ?
C7 N8 1.328(3) . ?
N8 N9 1.353(4) . ?
N8 Ag 2.284(2) 4_565 ?
N9 C10 1.383(4) . ?
N9 C15 1.461(4) . ?
C10 O10 1.215(4) . ?
C10 N11 1.380(4) . ?
N11 N12 1.357(3) . ?
N11 C16 1.466(4) . ?
C13 H13A 0.9800 . ?
C13 H13B 0.9800 . ?
C13 H13C 0.9800 . ?
C14 H14A 0.9800 . ?
C14 H14B 0.9800 . ?
C14 H14C 0.9800 . ?
C15 H15A 0.9800 . ?
C15 H15B 0.9800 . ?
C15 H15C 0.9800 . ?
C16 H16A 0.9800 . ?
C16 H16B 0.9800 . ?
C16 H16C 0.9800 . ?
Cl O2 1.402(4) . ?
Cl O3 1.417(3) . ?
Cl O4 1.433(3) . ?
Cl O5 1.449(4) . ?
